data_2014819
loop_
_publ_author_name
'Brito, Iva\'n'
'Vargas, Danitza'
'Reyes, Andrea'
'C\'ardenas, Alejandro'
'L\'opez-Rodr\'iguez, Mat\'ias'

_publ_section_title
;
 <i>N</i>-(Triphenylmethylsulfanyl)phthalimide
;
_journal_issue 4
_journal_name_full 'Acta Crystallographica Section C'
_journal_page_first o234
_journal_page_last o236
_journal_paper_doi 10.1107/S0108270105004270
_journal_volume 61
_journal_year 2005
_chemical_formula_iupac 'C27 H19 N O2 S'
_chemical_formula_moiety 'C27 H19 N O2 S'
_chemical_formula_sum 'C27 H19 N O2 S'
_chemical_formula_weight 421.49
_chemical_melting_point 469
_chemical_name_systematic
;
N-(Triphenylmethylsulfanyl)phthalimide
;
_space_group_IT_number 33
_symmetry_cell_setting orthorhombic
_symmetry_space_group_name_Hall 'P 2c -2n'
_symmetry_space_group_name_H-M 'P n a 21'
_atom_sites_solution_primary direct
_atom_sites_solution_secondary difmap
_audit_creation_method 'WinGX routine CIF_UPDATE'
_cell_angle_alpha 90
_cell_angle_beta 90
_cell_angle_gamma 90
_cell_formula_units_Z 4
_cell_length_a 14.790(15)
_cell_length_b 9.373(8)
_cell_length_c 15.01(3)
_cell_measurement_reflns_used 2257
_cell_measurement_temperature 298(2)
_cell_measurement_theta_max 27.5
_cell_measurement_theta_min 2.56
_cell_volume 2081(5)
_computing_cell_refinement 'DENZO--SMN (Otwinowski & Minor, 1997)'
_computing_data_collection 'COLLECT (Nonius, 1998)'
_computing_data_reduction DENZO--SMN
_computing_molecular_graphics 'ORTEP-3 for Windows (Farrugia, 1997) and PLATON (Spek, 2003)'
_computing_publication_material 'WinGX (Farrugia, 1999)'
_computing_structure_refinement 'SHELXL97 (Sheldrick, 1997)'
_computing_structure_solution 'SIR97 (Altomare et al., 1999)'
_diffrn_measured_fraction_theta_full 0.993
_diffrn_measured_fraction_theta_max 0.993
_diffrn_measurement_device_type 'Nonius KappaCCD area-detector diffractometer'
_diffrn_measurement_method '\f scans, and \w scans with \k  offsets'
_diffrn_radiation_monochromator graphite
_diffrn_radiation_source 'fine-focus sealed tube'
_diffrn_radiation_type MoK\a
_diffrn_radiation_wavelength 0.71073
_diffrn_reflns_av_R_equivalents 0.0529
_diffrn_reflns_limit_h_max 18
_diffrn_reflns_limit_h_min -19
_diffrn_reflns_limit_k_max 11
_diffrn_reflns_limit_k_min -12
_diffrn_reflns_limit_l_max 19
_diffrn_reflns_limit_l_min -18
_diffrn_reflns_number 17690
_diffrn_reflns_theta_full 27.5
_diffrn_reflns_theta_max 27.5
_diffrn_reflns_theta_min 2.56
_diffrn_standards_decay_% nil
_exptl_absorpt_coefficient_mu 0.18
_exptl_absorpt_correction_T_max 0.960
_exptl_absorpt_correction_T_min 0.943
_exptl_absorpt_correction_type multi-scan
_exptl_absorpt_process_details '(SORTAV; Blessing, 1995)'
_exptl_crystal_colour colourless
_exptl_crystal_density_diffrn 1.345
_exptl_crystal_density_method 'not measured'
_exptl_crystal_description prism
_exptl_crystal_F_000 880
_exptl_crystal_size_max 0.40
_exptl_crystal_size_mid 0.25
_exptl_crystal_size_min 0.19
_refine_diff_density_max 0.242
_refine_diff_density_min -0.318
_refine_ls_abs_structure_details 'Flack (1983)'
_refine_ls_abs_structure_Flack 0.01(7)
_refine_ls_extinction_method none
_refine_ls_goodness_of_fit_ref 1.191
_refine_ls_hydrogen_treatment constr
_refine_ls_matrix_type full
_refine_ls_number_parameters 280
_refine_ls_number_reflns 4484
_refine_ls_number_restraints 1
_refine_ls_restrained_S_all 1.191
_refine_ls_R_factor_gt 0.0478
_refine_ls_shift/su_max 0.004
_refine_ls_structure_factor_coef Fsqd
_refine_ls_weighting_details 'calc w = 1/[\s^2^(Fo^2^)+(0.0514P)^2^+0.1932P] where P = (Fo^2^+2Fc^2^)/3'
_refine_ls_weighting_scheme calc
_refine_ls_wR_factor_ref 0.1136
_reflns_number_gt 3966
_reflns_number_total 4484
_reflns_threshold_expression I>2\s(I)
_cod_data_source_file gd1360.cif
_cod_data_source_block I
_cod_database_code 2014819

loop_
_symmetry_equiv_pos_as_xyz
'x, y, z'
'-x, -y, z+1/2'
'-x+1/2, y+1/2, z+1/2'
'x+1/2, -y+1/2, z'

loop_
_atom_site_label
_atom_site_fract_x
_atom_site_fract_y
_atom_site_fract_z
_atom_site_U_iso_or_equiv
_atom_site_adp_type
_atom_site_calc_flag
_atom_site_refinement_flags
_atom_site_occupancy
_atom_site_disorder_assembly
_atom_site_disorder_group
_atom_site_type_symbol
S1 0.64887(3) 0.23718(6) 0.22875(5) 0.04120(17) Uani d . 1 . . S
N1 0.59754(11) 0.10601(18) 0.28646(14) 0.0355(4) Uani d . 1 . . N
O1 0.55996(15) 0.2368(2) 0.41214(16) 0.0678(6) Uani d . 1 . . O
O2 0.61016(13) -0.0809(2) 0.18653(13) 0.0598(5) Uani d . 1 . . O
C1 0.79519(14) 0.3912(2) 0.24485(16) 0.0333(5) Uani d . 1 . . C
C2 0.74670(18) 0.4938(2) 0.29233(19) 0.0457(6) Uani d . 1 . . C
H2 0.7025 0.4649 0.3326 0.055 Uiso calc R 1 . . H
C3 0.76334(19) 0.6381(2) 0.2805(2) 0.0539(7) Uani d . 1 . . C
H3 0.7312 0.705 0.3136 0.065 Uiso calc R 1 . . H
C4 0.82632(18) 0.6824(2) 0.2207(2) 0.0529(6) Uani d . 1 . . C
H4 0.8371 0.7793 0.2127 0.063 Uiso calc R 1 . . H
C5 0.87380(18) 0.5842(3) 0.1723(2) 0.0487(6) Uani d . 1 . . C
H5 0.9166 0.6149 0.1311 0.058 Uiso calc R 1 . . H
C6 0.85895(15) 0.4392(2) 0.18374(16) 0.0377(5) Uani d . 1 . . C
H6 0.8918 0.3736 0.1504 0.045 Uiso calc R 1 . . H
C7 0.82789(14) 0.1370(2) 0.19384(14) 0.0312(5) Uani d . 1 . . C
C8 0.91675(14) 0.1036(2) 0.21639(17) 0.0378(5) Uani d . 1 . . C
H8 0.9403 0.1367 0.27 0.045 Uiso calc R 1 . . H
C9 0.97075(17) 0.0223(2) 0.16081(19) 0.0449(6) Uani d . 1 . . C
H9 1.0305 0.0042 0.1763 0.054 Uiso calc R 1 . . H
C10 0.9367(2) -0.0312(3) 0.08350(19) 0.0525(7) Uani d . 1 . . C
H10 0.9724 -0.0883 0.047 0.063 Uiso calc R 1 . . H
C11 0.85002(19) -0.0006(3) 0.0600(2) 0.0592(8) Uani d . 1 . . C
H11 0.8267 -0.0365 0.007 0.071 Uiso calc R 1 . . H
C12 0.79599(17) 0.0838(3) 0.11432(18) 0.0482(6) Uani d . 1 . . C
H12 0.7372 0.1048 0.0967 0.058 Uiso calc R 1 . . H
C13 0.77347(14) 0.2315(2) 0.25777(15) 0.0305(5) Uani d . 1 . . C
C14 0.78589(13) 0.1774(2) 0.35333(15) 0.0305(5) Uani d . 1 . . C
C15 0.77030(14) 0.0331(2) 0.37048(17) 0.0365(5) Uani d . 1 . . C
H15 0.7541 -0.0272 0.3239 0.044 Uiso calc R 1 . . H
C16 0.77854(17) -0.0213(3) 0.45552(19) 0.0470(6) Uani d . 1 . . C
H16 0.7665 -0.1172 0.4661 0.056 Uiso calc R 1 . . H
C17 0.80438(17) 0.0655(3) 0.52455(18) 0.0514(7) Uani d . 1 . . C
H17 0.809 0.029 0.582 0.062 Uiso calc R 1 . . H
C18 0.8233(2) 0.2063(3) 0.50842(19) 0.0537(7) Uani d . 1 . . C
H18 0.8425 0.2647 0.5548 0.064 Uiso calc R 1 . . H
C19 0.81399(18) 0.2619(2) 0.42373(19) 0.0434(6) Uani d . 1 . . C
H19 0.8268 0.3577 0.4138 0.052 Uiso calc R 1 . . H
C20 0.58719(15) -0.0364(2) 0.25749(16) 0.0379(5) Uani d . 1 . . C
C21 0.54394(15) -0.1118(3) 0.33244(17) 0.0408(6) Uani d . 1 . . C
C22 0.5220(2) -0.2549(3) 0.3407(3) 0.0609(8) Uani d . 1 . . C
H22 0.5342 -0.3192 0.2951 0.073 Uiso calc R 1 . . H
C23 0.4816(2) -0.2984(4) 0.4180(3) 0.0737(10) Uani d . 1 . . C
H23 0.4666 -0.3941 0.4254 0.088 Uiso calc R 1 . . H
C24 0.4630(2) -0.2037(5) 0.4844(3) 0.0746(10) Uani d . 1 . . C
H24 0.4352 -0.2367 0.536 0.09 Uiso calc R 1 . . H
C25 0.48408(19) -0.0592(4) 0.4777(2) 0.0628(8) Uani d . 1 . . C
H25 0.4705 0.0047 0.5231 0.075 Uiso calc R 1 . . H
C26 0.52625(16) -0.0158(3) 0.39983(17) 0.0426(6) Uani d . 1 . . C
C27 0.56107(15) 0.1263(3) 0.37293(17) 0.0414(6) Uani d . 1 . . C

loop_
_atom_site_aniso_label
_atom_site_aniso_U_11
_atom_site_aniso_U_22
_atom_site_aniso_U_33
_atom_site_aniso_U_12
_atom_site_aniso_U_13
_atom_site_aniso_U_23
S1 0.0316(3) 0.0426(3) 0.0494(4) -0.0002(2) -0.0061(3) 0.0107(3)
N1 0.0312(10) 0.0399(10) 0.0354(11) -0.0056(7) 0.0002(8) -0.0049(8)
O1 0.0658(14) 0.0668(13) 0.0708(16) -0.0025(9) 0.0135(12) -0.0369(11)
O2 0.0674(13) 0.0632(12) 0.0488(12) -0.0187(9) 0.0160(10) -0.0229(9)
C1 0.0348(10) 0.0273(10) 0.0377(13) -0.0018(7) -0.0022(10) -0.0016(8)
C2 0.0513(14) 0.0350(12) 0.0508(16) -0.0007(10) 0.0099(13) 0.0026(11)
C3 0.0615(17) 0.0316(12) 0.0687(19) 0.0041(11) 0.0070(15) -0.0048(12)
C4 0.0578(15) 0.0331(12) 0.0678(18) -0.0083(10) -0.0039(15) 0.0048(13)
C5 0.0440(13) 0.0444(14) 0.0575(17) -0.0114(11) 0.0026(13) 0.0071(12)
C6 0.0384(12) 0.0358(12) 0.0389(13) -0.0019(8) 0.0008(10) 0.0029(9)
C7 0.0360(11) 0.0282(10) 0.0293(12) -0.0054(8) 0.0033(9) -0.0005(8)
C8 0.0404(12) 0.0362(12) 0.0366(14) -0.0011(8) 0.0005(11) -0.0045(10)
C9 0.0419(13) 0.0360(12) 0.0567(17) 0.0013(9) 0.0120(12) -0.0006(11)
C10 0.0598(18) 0.0435(14) 0.0543(17) -0.0130(12) 0.0253(14) -0.0137(12)
C11 0.064(2) 0.0714(19) 0.0422(16) -0.0202(14) 0.0103(14) -0.0285(14)
C12 0.0456(15) 0.0621(16) 0.0371(14) -0.0125(11) -0.0010(12) -0.0098(11)
C13 0.0273(10) 0.0335(11) 0.0308(12) -0.0020(8) -0.0007(9) 0.0012(8)
C14 0.0266(10) 0.0337(12) 0.0312(12) 0.0029(8) 0.0000(9) -0.0019(9)
C15 0.0342(11) 0.0336(12) 0.0416(14) 0.0022(9) -0.0023(10) 0.0001(9)
C16 0.0412(13) 0.0475(14) 0.0522(17) 0.0073(10) 0.0033(12) 0.0164(12)
C17 0.0481(15) 0.0750(19) 0.0311(14) 0.0110(12) 0.0032(12) 0.0102(12)
C18 0.0564(16) 0.0677(18) 0.0369(15) 0.0054(13) -0.0034(13) -0.0108(13)
C19 0.0452(14) 0.0434(14) 0.0417(15) 0.0004(10) -0.0022(12) -0.0054(10)
C20 0.0316(11) 0.0437(13) 0.0382(14) -0.0074(9) -0.0003(10) -0.0089(10)
C21 0.0321(12) 0.0493(15) 0.0409(14) -0.0121(9) -0.0014(10) 0.0002(11)
C22 0.0527(17) 0.0553(18) 0.075(2) -0.0147(12) -0.0021(16) 0.0037(15)
C23 0.063(2) 0.077(2) 0.081(3) -0.0234(16) -0.0068(18) 0.033(2)
C24 0.0531(18) 0.111(3) 0.059(2) -0.0179(18) 0.0017(16) 0.042(2)
C25 0.0484(16) 0.104(2) 0.0364(17) -0.0029(15) -0.0020(13) 0.0053(16)
C26 0.0308(12) 0.0651(17) 0.0319(14) -0.0037(11) -0.0022(10) 0.0038(11)
C27 0.0304(12) 0.0566(15) 0.0372(14) 0.0007(10) -0.0001(11) -0.0117(11)

loop_
_atom_type_symbol
_atom_type_description
_atom_type_scat_dispersion_real
_atom_type_scat_dispersion_imag
_atom_type_scat_source
C C 0.0033 0.0016 'International Tables Vol C Tables 4.2.6.8 and 6.1.1.4'
H H 0 0 'International Tables Vol C Tables 4.2.6.8 and 6.1.1.4'
O O 0.0106 0.006 'International Tables Vol C Tables 4.2.6.8 and 6.1.1.4'
N N 0.0061 0.0033 'International Tables Vol C Tables 4.2.6.8 and 6.1.1.4'
S S 0.1246 0.1234 'International Tables Vol C Tables 4.2.6.8 and 6.1.1.4'

loop_
_geom_angle_atom_site_label_1
_geom_angle_atom_site_label_2
_geom_angle_atom_site_label_3
_geom_angle
_geom_angle_publ_flag
N1 S1 C13 107.44(10) yes
C20 N1 C27 111.56(19) ?
C20 N1 S1 125.47(18) ?
C27 N1 S1 122.95(17) ?
C6 C1 C2 117.6(2) ?
C6 C1 C13 122.52(19) ?
C2 C1 C13 119.8(2) ?
C3 C2 C1 121.0(2) ?
C3 C2 H2 119.5 ?
C1 C2 H2 119.5 ?
C4 C3 C2 120.3(2) ?
C4 C3 H3 119.9 ?
C2 C3 H3 119.9 ?
C3 C4 C5 119.9(2) ?
C3 C4 H4 120.1 ?
C5 C4 H4 120.1 ?
C4 C5 C6 120.8(2) ?
C4 C5 H5 119.6 ?
C6 C5 H5 119.6 ?
C5 C6 C1 120.4(2) ?
C5 C6 H6 119.8 ?
C1 C6 H6 119.8 ?
C12 C7 C8 116.9(2) ?
C12 C7 C13 124.9(2) ?
C8 C7 C13 118.2(2) ?
C9 C8 C7 121.5(2) ?
C9 C8 H8 119.3 ?
C7 C8 H8 119.3 ?
C10 C9 C8 120.3(3) ?
C10 C9 H9 119.9 ?
C8 C9 H9 119.9 ?
C11 C10 C9 119.5(2) ?
C11 C10 H10 120.3 ?
C9 C10 H10 120.3 ?
C10 C11 C12 120.6(3) ?
C10 C11 H11 119.7 ?
C12 C11 H11 119.7 ?
C7 C12 C11 121.2(3) ?
C7 C12 H12 119.4 ?
C11 C12 H12 119.4 ?
C14 C13 C7 109.36(18) yes
C14 C13 C1 114.43(18) yes
C7 C13 C1 111.87(18) yes
C14 C13 S1 109.94(14) ?
C7 C13 S1 112.49(16) ?
C1 C13 S1 98.42(13) ?
C19 C14 C15 117.6(2) ?
C19 C14 C13 124.2(2) ?
C15 C14 C13 118.25(19) ?
C16 C15 C14 120.9(2) ?
C16 C15 H15 119.5 ?
C14 C15 H15 119.5 ?
C17 C16 C15 120.3(2) ?
C17 C16 H16 119.9 ?
C15 C16 H16 119.8 ?
C18 C17 C16 119.6(3) ?
C18 C17 H17 120.2 ?
C16 C17 H17 120.2 ?
C17 C18 C19 120.4(3) ?
C17 C18 H18 119.8 ?
C19 C18 H18 119.8 ?
C18 C19 C14 121.1(2) ?
C18 C19 H19 119.4 ?
C14 C19 H19 119.4 ?
O2 C20 N1 125.1(2) ?
O2 C20 C21 129.6(2) ?
N1 C20 C21 105.4(2) ?
C26 C21 C22 121.5(3) ?
C26 C21 C20 109.2(2) ?
C22 C21 C20 129.3(3) ?
C23 C22 C21 117.8(3) ?
C23 C22 H22 121.1 ?
C21 C22 H22 121.1 ?
C24 C23 C22 121.0(3) ?
C24 C23 H23 119.5 ?
C22 C23 H23 119.5 ?
C23 C24 C25 122.3(3) ?
C23 C24 H24 118.8 ?
C25 C24 H24 118.8 ?
C26 C25 C24 116.6(3) ?
C26 C25 H25 121.7 ?
C24 C25 H25 121.7 ?
C21 C26 C25 120.8(3) ?
C21 C26 C27 108.7(2) ?
C25 C26 C27 130.5(3) ?
O1 C27 N1 125.0(2) ?
O1 C27 C26 129.9(3) ?
N1 C27 C26 105.1(2) ?

loop_
_geom_bond_atom_site_label_1
_geom_bond_atom_site_label_2
_geom_bond_site_symmetry_2
_geom_bond_distance
_geom_bond_publ_flag
S1 N1 . 1.685(2) yes
S1 C13 . 1.894(3) yes
N1 C20 . 1.412(3) yes
N1 C27 . 1.419(4) yes
O1 C27 . 1.191(3) yes
O2 C20 . 1.193(3) yes
C1 C6 . 1.390(3) ?
C1 C2 . 1.395(3) ?
C1 C13 . 1.543(3) yes
C2 C3 . 1.386(4) ?
C2 H2 . 0.93 ?
C3 C4 . 1.358(4) ?
C3 H3 . 0.93 ?
C4 C5 . 1.367(4) ?
C4 H4 . 0.93 ?
C5 C6 . 1.388(4) ?
C5 H5 . 0.93 ?
C6 H6 . 0.93 ?
C7 C12 . 1.377(4) ?
C7 C8 . 1.393(3) ?
C7 C13 . 1.534(3) yes
C8 C9 . 1.384(3) ?
C8 H8 . 0.93 ?
C9 C10 . 1.361(4) ?
C9 H9 . 0.93 ?
C10 C11 . 1.361(4) ?
C10 H10 . 0.93 ?
C11 C12 . 1.390(4) ?
C11 H11 . 0.93 ?
C12 H12 . 0.93 ?
C13 C14 . 1.533(4) yes
C14 C19 . 1.384(4) ?
C14 C15 . 1.396(3) ?
C15 C16 . 1.380(4) ?
C15 H15 . 0.93 ?
C16 C17 . 1.372(4) ?
C16 H16 . 0.93 ?
C17 C18 . 1.370(4) ?
C17 H17 . 0.93 ?
C18 C19 . 1.381(5) ?
C18 H18 . 0.93 ?
C19 H19 . 0.93 ?
C20 C21 . 1.475(4) ?
C21 C26 . 1.379(4) yes
C21 C22 . 1.386(4) ?
C22 C23 . 1.368(6) ?
C22 H22 . 0.93 ?
C23 C24 . 1.362(6) ?
C23 H23 . 0.93 ?
C24 C25 . 1.394(5) ?
C24 H24 . 0.93 ?
C25 C26 . 1.386(4) ?
C25 H25 . 0.93 ?
C26 C27 . 1.484(4) ?

loop_
_geom_hbond_atom_site_label_D
_geom_hbond_atom_site_label_H
_geom_hbond_atom_site_label_A
_geom_hbond_site_symmetry_A
_geom_hbond_distance_DH
_geom_hbond_distance_HA
_geom_hbond_distance_DA
_geom_hbond_angle_DHA
_geom_hbond_publ_flag
C18 H18 O2 3_655 0.93 2.55 3.478(5) 177 yes
C10 H10 O1 3_644 0.93 2.65 3.369(5) 135 yes
C4 H4 Cg 1_565 0.93 2.87 3.778(8) 164 yes

loop_
_geom_torsion_atom_site_label_1
_geom_torsion_atom_site_label_2
_geom_torsion_atom_site_label_3
_geom_torsion_atom_site_label_4
_geom_torsion
_geom_torsion_publ_flag
C13 S1 N1 C20 -88.2(2) yes
C13 S1 N1 C27 90.02(19) yes
C6 C1 C2 C3 -1.6(4) ?
C13 C1 C2 C3 -178.5(2) ?
C1 C2 C3 C4 1.3(4) ?
C2 C3 C4 C5 -0.3(5) ?
C3 C4 C5 C6 -0.4(4) ?
C4 C5 C6 C1 0.1(4) ?
C2 C1 C6 C5 0.9(3) ?
C13 C1 C6 C5 177.7(2) ?
C12 C7 C8 C9 0.8(3) ?
C13 C7 C8 C9 -178.1(2) ?
C7 C8 C9 C10 -2.2(3) ?
C8 C9 C10 C11 2.0(4) ?
C9 C10 C11 C12 -0.4(4) ?
C8 C7 C12 C11 0.8(3) ?
C13 C7 C12 C11 179.6(2) ?
C10 C11 C12 C7 -1.0(4) ?
C12 C7 C13 C14 134.6(2) ?
C8 C7 C13 C14 -46.6(2) ?
C12 C7 C13 C1 -97.6(3) ?
C8 C7 C13 C1 81.3(3) ?
C12 C7 C13 S1 12.1(3) ?
C8 C7 C13 S1 -169.03(16) ?
C6 C1 C13 C14 123.3(2) ?
C2 C1 C13 C14 -60.1(3) ?
C6 C1 C13 C7 -1.8(3) ?
C2 C1 C13 C7 174.9(2) ?
C6 C1 C13 S1 -120.3(2) ?
C2 C1 C13 S1 56.4(3) ?
N1 S1 C13 C14 -30.72(16) ?
N1 S1 C13 C7 91.42(19) ?
N1 S1 C13 C1 -150.62(14) ?
C7 C13 C14 C19 126.5(2) ?
C1 C13 C14 C19 0.1(3) ?
S1 C13 C14 C19 -109.5(2) ?
C7 C13 C14 C15 -51.7(2) ?
C1 C13 C14 C15 -178.14(18) ?
S1 C13 C14 C15 72.2(2) ?
C19 C14 C15 C16 3.0(3) ?
C13 C14 C15 C16 -178.6(2) ?
C14 C15 C16 C17 -1.5(3) ?
C15 C16 C17 C18 -1.0(4) ?
C16 C17 C18 C19 1.8(4) ?
C17 C18 C19 C14 -0.3(4) ?
C15 C14 C19 C18 -2.1(3) ?
C13 C14 C19 C18 179.6(2) ?
C27 N1 C20 O2 178.2(2) ?
S1 N1 C20 O2 -3.4(3) ?
C27 N1 C20 C21 -2.0(2) ?
S1 N1 C20 C21 176.39(15) ?
O2 C20 C21 C26 -177.5(3) ?
N1 C20 C21 C26 2.7(3) ?
O2 C20 C21 C22 2.6(4) ?
N1 C20 C21 C22 -177.1(3) ?
C26 C21 C22 C23 0.2(4) ?
C20 C21 C22 C23 -179.9(3) ?
C21 C22 C23 C24 0.6(5) ?
C22 C23 C24 C25 -0.3(5) ?
C23 C24 C25 C26 -0.7(4) ?
C22 C21 C26 C25 -1.3(4) ?
C20 C21 C26 C25 178.9(2) ?
C22 C21 C26 C27 177.5(2) ?
C20 C21 C26 C27 -2.4(3) ?
C24 C25 C26 C21 1.4(4) ?
C24 C25 C26 C27 -177.0(3) ?
C20 N1 C27 O1 -178.9(2) ?
S1 N1 C27 O1 2.6(3) ?
C20 N1 C27 C26 0.6(2) ?
S1 N1 C27 C26 -177.82(15) ?
C21 C26 C27 O1 -179.4(3) ?
C25 C26 C27 O1 -0.8(5) ?
C21 C26 C27 N1 1.1(2) ?
C25 C26 C27 N1 179.7(2) ?

loop_
_cod_related_entry_id
_cod_related_entry_database
_cod_related_entry_code
1 ChemSpider 8630287
